data_4077584
loop_
_publ_author_name
'Chui, Kwoli'
'Li, Hung-Wing'
'Xie, Zuowei'

_publ_section_title
;
 Synthesis and Structural Characterization ofcloso-exo,exo-nido,
 andpseudoclosoGroup 1 Carborane Compounds of the C2B10System
;
_journal_issue 25
_journal_name_full Organometallics
_journal_page_first 5447
_journal_paper_doi 10.1021/om000547m
_journal_volume 19
_journal_year 2000
_chemical_formula_sum 'C32 H56 B10 Na2 O4'
_chemical_formula_weight 658.85
_chemical_name_systematic
; 
 ? 
;
_space_group_IT_number 14
_symmetry_cell_setting monoclinic
_symmetry_space_group_name_Hall '-P 2yn'
_symmetry_space_group_name_H-M 'P 1 21/n 1'
_atom_sites_solution_hydrogens geom
_atom_sites_solution_primary direct
_atom_sites_solution_secondary difmap
_audit_creation_method SHELXL-97
_cell_angle_alpha 90.00
_cell_angle_beta 93.745(2)
_cell_angle_gamma 90.00
_cell_formula_units_Z 4
_cell_length_a 14.1961(13)
_cell_length_b 16.1407(15)
_cell_length_c 17.4693(17)
_cell_measurement_temperature 294(2)
_cell_volume 3994.3(7)
_computing_structure_refinement 'SHELXL-97 (Sheldrick, 1997)'
_computing_structure_solution 'SHELXS-97 (Sheldrick, 1990)'
_diffrn_ambient_temperature 294(2)
_diffrn_measured_fraction_theta_full 1.000
_diffrn_measured_fraction_theta_max 1.000
_diffrn_radiation_monochromator graphite
_diffrn_radiation_source 'fine-focus sealed tube'
_diffrn_radiation_type MoK\a
_diffrn_radiation_wavelength 0.71073
_diffrn_reflns_av_R_equivalents 0.0723
_diffrn_reflns_av_sigmaI/netI 0.1081
_diffrn_reflns_limit_h_max 16
_diffrn_reflns_limit_h_min -14
_diffrn_reflns_limit_k_max 19
_diffrn_reflns_limit_k_min -19
_diffrn_reflns_limit_l_max 20
_diffrn_reflns_limit_l_min -18
_diffrn_reflns_number 21532
_diffrn_reflns_theta_full 25.00
_diffrn_reflns_theta_max 25.00
_diffrn_reflns_theta_min 1.72
_exptl_absorpt_coefficient_mu 0.083
_exptl_absorpt_correction_T_max 1.0000
_exptl_absorpt_correction_T_min 0.9643
_exptl_absorpt_correction_type abscor
_exptl_crystal_colour colorless
_exptl_crystal_density_diffrn 1.096
_exptl_crystal_density_method 'not measured'
_exptl_crystal_description block
_exptl_crystal_F_000 1408
_exptl_crystal_size_max 0.44
_exptl_crystal_size_mid 0.38
_exptl_crystal_size_min 0.22
_refine_diff_density_max 0.252
_refine_diff_density_min -0.174
_refine_diff_density_rms 0.032
_refine_ls_extinction_method none
_refine_ls_goodness_of_fit_ref 0.795
_refine_ls_hydrogen_treatment mixed
_refine_ls_matrix_type full
_refine_ls_number_parameters 432
_refine_ls_number_reflns 7029
_refine_ls_number_restraints 79
_refine_ls_restrained_S_all 0.825
_refine_ls_R_factor_all 0.2361
_refine_ls_R_factor_gt 0.0665
_refine_ls_shift/su_max 0.613
_refine_ls_shift/su_mean 0.020
_refine_ls_structure_factor_coef Fsqd
_refine_ls_weighting_details 'calc w=1/[\s^2^(Fo^2^)+(0.1281P)^2^+0.0000P] where P=(Fo^2^+2Fc^2^)/3'
_refine_ls_weighting_scheme calc
_refine_ls_wR_factor_gt 0.1887
_refine_ls_wR_factor_ref 0.2587
_reflns_number_gt 1705
_reflns_number_total 7029
_reflns_threshold_expression >2sigma(I)
_cod_data_source_file om000547m.cif
_cod_data_source_block compound_1
_cod_original_sg_symbol_H-M P2(1)/n
_cod_database_code 4077584

loop_
_symmetry_equiv_pos_as_xyz
'x, y, z'
'-x+1/2, y+1/2, -z+1/2'
'-x, -y, -z'
'x-1/2, -y-1/2, z-1/2'

loop_
_atom_site_label
_atom_site_type_symbol
_atom_site_fract_x
_atom_site_fract_y
_atom_site_fract_z
_atom_site_U_iso_or_equiv
_atom_site_adp_type
_atom_site_occupancy
_atom_site_symmetry_multiplicity
_atom_site_calc_flag
_atom_site_refinement_flags
_atom_site_disorder_assembly
_atom_site_disorder_group
Na1 Na 0.08747(5) 0.54271(4) 0.23530(4) 0.1154(3) Uani 1 1 d . . .
Na2 Na -0.28680(5) 0.43071(4) 0.21657(5) 0.1259(3) Uani 1 1 d . . .
C2 C 0.08209(13) 0.38408(14) 0.16807(11) 0.1432(8) Uani 1 1 d . . .
C4 C 0.07553(10) 0.40219(10) 0.32195(10) 0.1061(7) Uani 1 1 d D . .
C1 C 0.15607(15) 0.38816(16) 0.10575(13) 0.1876(11) Uani 1 1 d . . .
H1A H 0.2000 0.3425 0.1140 0.225 Uiso 1 1 calc R . .
H1B H 0.1234 0.3806 0.0557 0.225 Uiso 1 1 calc R . .
C3 C 0.13687(13) 0.41144(12) 0.39717(11) 0.1380(8) Uani 1 1 d . . .
H3A H 0.1001 0.3963 0.4399 0.166 Uiso 1 1 calc R . .
H3B H 0.1902 0.3739 0.3967 0.166 Uiso 1 1 calc R . .
C11 C 0.21104(14) 0.46740(17) 0.10517(12) 0.1726(11) Uani 1 1 d . . .
C12 C 0.28514(15) 0.48644(19) 0.15444(13) 0.1893(13) Uani 1 1 d . . .
H12 H 0.3055 0.4480 0.1915 0.227 Uiso 1 1 calc R . .
C13 C 0.33221(16) 0.5626(2) 0.15123(15) 0.2116(15) Uani 1 1 d . . .
H13 H 0.3837 0.5744 0.1851 0.254 Uiso 1 1 calc R . .
C14 C 0.30117(17) 0.6182(2) 0.09800(14) 0.2046(14) Uani 1 1 d . . .
H14 H 0.3302 0.6698 0.0958 0.246 Uiso 1 1 calc R . .
C15 C 0.22873(16) 0.5996(2) 0.04834(14) 0.2117(15) Uani 1 1 d . . .
H15 H 0.2102 0.6374 0.0101 0.254 Uiso 1 1 calc R . .
C16 C 0.18156(15) 0.52678(18) 0.05231(15) 0.1899(13) Uani 1 1 d . . .
H16 H 0.1289 0.5169 0.0191 0.228 Uiso 1 1 calc R . .
C21 C 0.17163(12) 0.49646(13) 0.40802(10) 0.1221(8) Uani 1 1 d . . .
C22 C 0.23898(13) 0.52571(12) 0.36209(12) 0.1370(8) Uani 1 1 d . . .
H22 H 0.2632 0.4908 0.3259 0.164 Uiso 1 1 calc R . .
C23 C 0.27121(15) 0.60598(16) 0.36877(14) 0.1777(11) Uani 1 1 d . . .
H23 H 0.3176 0.6248 0.3378 0.213 Uiso 1 1 calc R . .
C24 C 0.2340(2) 0.65862(17) 0.42194(17) 0.2149(14) Uani 1 1 d . . .
H24 H 0.2518 0.7140 0.4252 0.258 Uiso 1 1 calc R . .
C25 C 0.17183(18) 0.62685(17) 0.46833(16) 0.2085(13) Uani 1 1 d . . .
H25 H 0.1515 0.6597 0.5078 0.250 Uiso 1 1 calc R . .
C26 C 0.13786(15) 0.55024(16) 0.46036(12) 0.1637(11) Uani 1 1 d . . .
H26 H 0.0903 0.5329 0.4909 0.196 Uiso 1 1 calc R . .
O1 O 0.06080(8) 0.67069(7) 0.18405(8) 0.1357(5) Uani 1 1 d D . .
C31 C -0.00478(15) 0.68046(12) 0.12069(14) 0.1667(11) Uani 1 1 d D . .
H31A H -0.0681 0.6677 0.1350 0.200 Uiso 1 1 calc R . .
H31B H 0.0106 0.6439 0.0792 0.200 Uiso 1 1 calc R . .
C32 C 0.0015(2) 0.76757(14) 0.09698(16) 0.2329(15) Uani 1 1 d D . .
H32A H 0.0031 0.7714 0.0417 0.280 Uiso 1 1 calc R . .
H32B H -0.0526 0.7984 0.1126 0.280 Uiso 1 1 calc R . .
C33 C 0.08616(19) 0.79985(15) 0.1334(2) 0.2907(19) Uani 1 1 d D . .
H33A H 0.0748 0.8543 0.1544 0.349 Uiso 1 1 calc R . .
H33B H 0.1343 0.8048 0.0967 0.349 Uiso 1 1 calc R . .
C34 C 0.11651(14) 0.74373(11) 0.19351(15) 0.1745(11) Uani 1 1 d D . .
H34A H 0.1828 0.7305 0.1905 0.209 Uiso 1 1 calc R . .
H34B H 0.1080 0.7686 0.2432 0.209 Uiso 1 1 calc R . .
O2 O -0.34107(10) 0.53263(7) 0.13496(8) 0.1474(6) Uani 1 1 d D . .
C41 C -0.40636(19) 0.54218(16) 0.07805(19) 0.2933(17) Uani 1 1 d D . .
H41A H -0.4681 0.5336 0.0974 0.352 Uiso 1 1 calc R . .
H41B H -0.3974 0.5004 0.0393 0.352 Uiso 1 1 calc R . .
C42 C -0.4035(2) 0.62063(17) 0.04439(17) 0.2617(16) Uani 1 1 d D . .
H42A H -0.4586 0.6529 0.0555 0.314 Uiso 1 1 calc R . .
H42B H -0.4006 0.6163 -0.0108 0.314 Uiso 1 1 calc R . .
C43 C -0.32059(18) 0.65677(15) 0.07808(16) 0.2112(13) Uani 1 1 d D . .
H43A H -0.2733 0.6619 0.0408 0.253 Uiso 1 1 calc R . .
H43B H -0.3337 0.7114 0.0980 0.253 Uiso 1 1 calc R . .
C44 C -0.2901(2) 0.60480(15) 0.13600(18) 0.3019(18) Uani 1 1 d D . .
H44A H -0.2956 0.6324 0.1848 0.362 Uiso 1 1 calc R . .
H44B H -0.2240 0.5919 0.1312 0.362 Uiso 1 1 calc R . .
O3 O -0.35993(9) 0.48257(9) 0.31998(8) 0.1539(6) Uani 1 1 d D . .
C51 C -0.31164(17) 0.4917(2) 0.39004(14) 0.2592(17) Uani 1 1 d D . .
H51A H -0.2492 0.5139 0.3835 0.311 Uiso 1 1 calc R . .
H51B H -0.3047 0.4383 0.4153 0.311 Uiso 1 1 calc R . .
C52 C -0.36362(17) 0.5474(2) 0.43600(16) 0.2681(18) Uani 1 1 d D . .
H52A H -0.3696 0.5244 0.4868 0.322 Uiso 1 1 calc R . .
H52B H -0.3317 0.6004 0.4412 0.322 Uiso 1 1 calc R . .
C53 C -0.45094(17) 0.55663(18) 0.39826(15) 0.2198(14) Uani 1 1 d D . .
H53A H -0.4679 0.6148 0.3954 0.264 Uiso 1 1 calc R . .
H53B H -0.4983 0.5275 0.4255 0.264 Uiso 1 1 calc R . .
C54 C -0.44645(16) 0.52296(16) 0.32229(14) 0.1858(12) Uani 1 1 d D . .
H54A H -0.4979 0.4843 0.3114 0.223 Uiso 1 1 calc R . .
H54B H -0.4513 0.5670 0.2844 0.223 Uiso 1 1 calc R . .
O4 O -0.37636(10) 0.31478(8) 0.18071(9) 0.1626(6) Uani 1 1 d D B .
C61 C -0.34422(19) 0.23247(14) 0.19314(15) 0.2185(14) Uani 1 1 d D B .
H61A H -0.3713 0.2088 0.2378 0.262 Uiso 1 1 calc R . .
H61B H -0.2760 0.2311 0.2011 0.262 Uiso 1 1 calc R . .
C62 C -0.3747(2) 0.18711(15) 0.12498(18) 0.2876(19) Uani 1 1 d D . .
H62A H -0.3230 0.1555 0.1061 0.345 Uiso 0.50 1 calc PR A 1
H62B H -0.4257 0.1495 0.1351 0.345 Uiso 0.50 1 calc PR A 1
H62C H -0.3298 0.1920 0.0857 0.345 Uiso 0.50 1 calc PR A 2
H62D H -0.3849 0.1290 0.1360 0.345 Uiso 0.50 1 calc PR A 2
C63 C -0.4045(4) 0.2457(3) 0.0737(2) 0.202(2) Uiso 0.50 1 d PD B 1
H63A H -0.4555 0.2245 0.0395 0.243 Uiso 0.50 1 calc PR B 1
H63B H -0.3532 0.2630 0.0434 0.243 Uiso 0.50 1 calc PR B 1
C63' C -0.4596(3) 0.2276(3) 0.1036(3) 0.221(2) Uiso 0.50 1 d PD B 2
H63C H -0.5100 0.2090 0.1344 0.265 Uiso 0.50 1 calc PR B 2
H63D H -0.4781 0.2184 0.0498 0.265 Uiso 0.50 1 calc PR B 2
C64 C -0.4370(2) 0.31438(14) 0.11846(16) 0.2386(15) Uani 1 1 d D . .
H64A H -0.4342 0.3661 0.0904 0.286 Uiso 0.50 1 calc PR B 1
H64B H -0.5012 0.3054 0.1325 0.286 Uiso 0.50 1 calc PR B 1
H64C H -0.4083 0.3389 0.0750 0.286 Uiso 0.50 1 calc PR B 2
H64D H -0.4936 0.3454 0.1281 0.286 Uiso 0.50 1 calc PR B 2
B7 B -0.01450(16) 0.43210(13) 0.15048(13) 0.1131(9) Uani 1 1 d . . .
H7 H -0.0195 0.4705 0.0983 0.136 Uiso 1 1 calc R . .
B6 B -0.08341(14) 0.45652(12) 0.22711(11) 0.0918(7) Uani 1 1 d . . .
H6 H -0.1354 0.5071 0.2226 0.110 Uiso 1 1 calc R . .
B5 B -0.02709(13) 0.43794(11) 0.31627(12) 0.0924(7) Uani 1 1 d D . .
H5 H -0.0474 0.4744 0.3658 0.111 Uiso 1 1 calc R . .
B3 B 0.12427(15) 0.36968(13) 0.25067(14) 0.1240(10) Uani 1 1 d D . .
H3 H 0.1976 0.3494 0.2697 0.150 Uiso 1 1 d . . .
B12 B -0.0087(3) 0.32124(16) 0.1484(2) 0.2247(15) Uani 1 1 d . . .
H12 H -0.0097 0.2849 0.0951 0.270 Uiso 1 1 calc R . .
B11 B -0.11130(17) 0.36638(14) 0.17627(13) 0.1246(9) Uani 1 1 d . . .
H11 H -0.1772 0.3599 0.1401 0.150 Uiso 1 1 calc R . .
B10 B -0.11222(14) 0.36689(12) 0.27407(12) 0.0990(8) Uani 1 1 d . . .
H10 H -0.1790 0.3587 0.3018 0.119 Uiso 1 1 calc R . .
B9 B 0.00251(17) 0.32063(12) 0.31410(16) 0.1424(11) Uani 1 1 d D . .
H9 H 0.0195 0.2792 0.3630 0.171 Uiso 1 1 calc R . .
B8 B 0.0572(2) 0.28490(18) 0.2247(3) 0.280(2) Uani 1 1 d . . .
H8 H 0.0939 0.2249 0.2284 0.336 Uiso 1 1 calc R . .
B13 B -0.05906(17) 0.28380(14) 0.23021(15) 0.1355(10) Uani 1 1 d . . .
H13A H -0.0920 0.2224 0.2337 0.163 Uiso 1 1 calc R . .

loop_
_atom_site_aniso_label
_atom_site_aniso_U_11
_atom_site_aniso_U_22
_atom_site_aniso_U_33
_atom_site_aniso_U_23
_atom_site_aniso_U_13
_atom_site_aniso_U_12
Na1 0.1119(5) 0.0893(4) 0.1444(6) 0.0190(4) 0.0035(4) -0.0077(4)
Na2 0.1214(5) 0.1107(5) 0.1411(6) 0.0027(5) -0.0265(5) -0.0016(4)
C2 0.1248(14) 0.2018(19) 0.1028(14) -0.0403(14) 0.0067(12) 0.0512(14)
C4 0.0939(11) 0.1220(13) 0.1007(13) 0.0293(11) -0.0064(10) -0.0126(11)
C1 0.1538(18) 0.255(2) 0.1574(19) -0.0700(19) 0.0315(16) 0.0199(19)
C3 0.1192(14) 0.1684(17) 0.1231(15) 0.0449(13) -0.0174(13) -0.0236(13)
C11 0.1161(15) 0.286(3) 0.1184(16) -0.0483(18) 0.0266(13) 0.0307(17)
C12 0.1118(15) 0.329(3) 0.1245(17) -0.003(2) -0.0077(14) 0.008(2)
C13 0.1207(17) 0.350(4) 0.164(2) -0.017(2) 0.0047(17) -0.055(2)
C14 0.162(2) 0.290(3) 0.164(2) -0.010(2) 0.0249(19) -0.012(2)
C15 0.1299(17) 0.360(4) 0.146(2) 0.013(2) 0.0182(17) 0.018(2)
C16 0.1060(15) 0.292(3) 0.173(2) -0.039(2) 0.0194(15) -0.0022(19)
C21 0.0914(11) 0.1569(15) 0.1138(14) 0.0272(13) -0.0258(11) -0.0332(12)
C22 0.1225(14) 0.1459(16) 0.1412(17) -0.0001(14) -0.0031(13) -0.0425(13)
C23 0.1447(17) 0.216(2) 0.171(2) 0.0064(19) 0.0021(17) -0.0551(17)
C24 0.228(2) 0.173(2) 0.240(3) 0.002(2) -0.013(2) -0.067(2)
C25 0.202(2) 0.194(2) 0.224(3) -0.072(2) -0.032(2) -0.013(2)
C26 0.1288(16) 0.246(3) 0.1158(16) -0.0269(18) 0.0013(14) -0.0129(17)
O1 0.1232(9) 0.0961(8) 0.1852(12) 0.0289(8) -0.0093(9) -0.0170(7)
C31 0.1329(16) 0.1508(18) 0.211(2) 0.0346(17) -0.0304(17) -0.0011(15)
C32 0.304(3) 0.1487(19) 0.242(3) 0.0805(19) -0.011(3) 0.045(2)
C33 0.208(3) 0.155(2) 0.499(5) 0.136(3) -0.052(3) -0.044(2)
C34 0.1528(18) 0.0993(14) 0.269(3) 0.0243(17) -0.0025(19) -0.0347(13)
O2 0.1593(11) 0.1201(9) 0.1569(11) 0.0262(9) -0.0348(9) 0.0135(9)
C41 0.203(2) 0.234(3) 0.419(4) 0.137(3) -0.158(2) -0.036(2)
C42 0.324(3) 0.193(2) 0.248(3) 0.014(2) -0.130(2) 0.053(3)
C43 0.242(3) 0.159(2) 0.238(3) 0.0507(19) 0.062(2) 0.010(2)
C44 0.346(4) 0.159(2) 0.374(4) 0.116(2) -0.179(3) -0.043(2)
O3 0.1306(10) 0.1836(12) 0.1450(11) -0.0064(10) -0.0096(9) 0.0310(9)
C51 0.160(2) 0.426(4) 0.186(2) -0.104(3) -0.031(2) 0.076(3)
C52 0.174(2) 0.435(4) 0.191(2) -0.112(3) -0.019(2) 0.072(3)
C53 0.176(2) 0.265(3) 0.222(3) 0.052(2) 0.042(2) 0.070(2)
C54 0.1575(19) 0.189(2) 0.210(3) 0.007(2) 0.005(2) 0.0156(18)
O4 0.1626(11) 0.1341(10) 0.1830(13) -0.0035(10) -0.0505(10) -0.0108(9)
C61 0.228(2) 0.166(2) 0.250(3) 0.051(2) -0.077(2) -0.036(2)
C62 0.345(4) 0.169(2) 0.333(4) -0.084(3) -0.102(3) 0.060(3)
C64 0.281(3) 0.149(2) 0.269(3) -0.014(2) -0.111(2) 0.030(2)
B7 0.1285(17) 0.1057(15) 0.1022(16) 0.0077(14) -0.0137(14) -0.0161(14)
B6 0.0964(13) 0.0857(13) 0.0931(14) 0.0079(12) 0.0055(12) -0.0049(11)
B5 0.0974(14) 0.0754(12) 0.1039(15) 0.0047(12) 0.0021(12) -0.0009(11)
B3 0.1017(15) 0.0827(14) 0.184(2) -0.0072(16) -0.0191(16) 0.0129(13)
B12 0.328(3) 0.1054(18) 0.260(3) -0.0659(19) 0.163(2) -0.020(2)
B11 0.1469(18) 0.1255(17) 0.1021(17) -0.0160(15) 0.0132(15) -0.0443(16)
B10 0.0914(13) 0.0950(14) 0.1116(17) 0.0070(13) 0.0147(12) -0.0065(12)
B9 0.160(2) 0.0818(14) 0.178(2) 0.0421(15) -0.0469(18) -0.0188(15)
B8 0.169(2) 0.0848(18) 0.603(7) 0.009(3) 0.157(3) 0.0235(18)
B13 0.1605(19) 0.0719(13) 0.180(2) 0.0002(15) 0.0535(18) -0.0156(14)

loop_
_atom_type_symbol
_atom_type_description
_atom_type_scat_dispersion_real
_atom_type_scat_dispersion_imag
_atom_type_scat_source
C C 0.0033 0.0016 'International Tables Vol C Tables 4.2.6.8 and 6.1.1.4'
H H 0.0000 0.0000 'International Tables Vol C Tables 4.2.6.8 and 6.1.1.4'
B B 0.0013 0.0007 'International Tables Vol C Tables 4.2.6.8 and 6.1.1.4'
O O 0.0106 0.0060 'International Tables Vol C Tables 4.2.6.8 and 6.1.1.4'
Na Na 0.0362 0.0249 'International Tables Vol C Tables 4.2.6.8 and 6.1.1.4'

loop_
_geom_angle_atom_site_label_1
_geom_angle_atom_site_label_2
_geom_angle_atom_site_label_3
_geom_angle
O1 Na1 B7 108.49(6)
O1 Na1 C4 162.88(6)
B7 Na1 C4 72.75(6)
O1 Na1 B6 108.11(6)
B7 Na1 B6 37.30(7)
C4 Na1 B6 62.01(5)
O1 Na1 B5 131.45(6)
B7 Na1 B5 64.27(7)
C4 Na1 B5 32.83(5)
B6 Na1 B5 36.08(6)
O1 Na1 C2 131.51(6)
B7 Na1 C2 33.45(6)
C4 Na1 C2 58.43(6)
B6 Na1 C2 61.69(6)
B5 Na1 C2 70.12(6)
O1 Na1 B3 162.20(7)
B7 Na1 B3 59.27(7)
C4 Na1 B3 32.22(6)
B6 Na1 B3 70.73(6)
B5 Na1 B3 57.89(6)
C2 Na1 B3 31.60(6)
O2 Na2 O3 94.43(6)
O2 Na2 O4 104.83(6)
O3 Na2 O4 103.75(6)
B3 C2 C1 114.86(16)
B3 C2 B7 122.14(17)
C1 C2 B7 117.11(18)
B3 C2 B12 110.54(19)
C1 C2 B12 115.45(19)
B7 C2 B12 66.97(15)
B3 C2 B8 57.85(16)
C1 C2 B8 123.16(19)
B7 C2 B8 108.66(16)
B12 C2 B8 55.40(17)
B3 C2 Na1 75.44(11)
C1 C2 Na1 104.54(14)
B7 C2 Na1 68.67(11)
B12 C2 Na1 129.96(15)
B8 C2 Na1 122.83(16)
C3 C4 B3 117.45(14)
C3 C4 B5 119.49(15)
B3 C4 B5 122.35(15)
C3 C4 B9 117.36(15)
B3 C4 B9 88.55(15)
B5 C4 B9 73.50(12)
C3 C4 Na1 109.91(11)
B3 C4 Na1 77.87(10)
B5 C4 Na1 75.54(9)
B9 C4 Na1 131.74(12)
C11 C1 C2 114.49(19)
C21 C3 C4 111.64(15)
C12 C11 C16 117.3(3)
C12 C11 C1 125.0(2)
C16 C11 C1 117.6(2)
C11 C12 C13 121.8(3)
C14 C13 C12 118.5(2)
C15 C14 C13 120.1(3)
C14 C15 C16 121.6(3)
C15 C16 C11 120.5(2)
C26 C21 C22 117.4(2)
C26 C21 C3 123.35(18)
C22 C21 C3 119.22(18)
C21 C22 C23 121.0(2)
C22 C23 C24 119.6(2)
C25 C24 C23 117.7(3)
C26 C25 C24 122.8(3)
C25 C26 C21 121.2(2)
C31 O1 C34 109.42(15)
C31 O1 Na1 119.73(10)
C34 O1 Na1 129.05(11)
O1 C31 C32 106.23(18)
C33 C32 C31 106.8(2)
C32 C33 C34 107.5(2)
O1 C34 C33 107.49(19)
C41 O2 C44 104.73(19)
C41 O2 Na2 138.25(14)
C44 O2 Na2 116.66(15)
O2 C41 C42 112.6(2)
C41 C42 C43 104.2(2)
C44 C43 C42 105.8(2)
C43 C44 O2 111.8(2)
C51 O3 C54 108.31(18)
C51 O3 Na2 121.02(13)
C54 O3 Na2 129.58(13)
O3 C51 C52 108.7(2)
C53 C52 C51 106.2(2)
C52 C53 C54 108.0(2)
O3 C54 C53 107.19(19)
C64 O4 C61 107.62(17)
C64 O4 Na2 122.20(14)
C61 O4 Na2 123.26(13)
O4 C61 C62 105.9(2)
C63 C62 C63' 43.1(3)
C63 C62 C61 104.9(3)
C63' C62 C61 101.0(3)
C62 C63 C64 106.0(3)
C62 C63' C64 103.1(3)
O4 C64 C63 103.3(3)
O4 C64 C63' 105.7(3)
C63 C64 C63' 40.7(3)
C2 B7 B6 118.67(17)
C2 B7 B12 58.39(16)
B6 B7 B12 105.60(18)
C2 B7 B11 108.95(16)
B6 B7 B11 58.19(12)
B12 B7 B11 57.21(15)
C2 B7 Na1 77.88(12)
B6 B7 Na1 74.73(10)
B12 B7 Na1 130.69(16)
B11 B7 Na1 129.90(14)
B10 B6 B5 62.39(11)
B10 B6 B11 59.18(12)
B5 B6 B11 113.07(14)
B10 B6 B7 109.63(14)
B5 B6 B7 113.60(15)
B11 B6 B7 62.69(13)
B10 B6 Na1 128.73(12)
B5 B6 Na1 72.02(9)
B11 B6 Na1 127.73(13)
B7 B6 Na1 67.97(10)
C4 B5 B6 119.67(16)
C4 B5 B10 113.01(14)
B6 B5 B10 58.68(11)
C4 B5 B9 55.89(11)
B6 B5 B9 103.86(14)
B10 B5 B9 60.53(11)
C4 B5 Na1 71.63(9)
B6 B5 Na1 71.90(9)
B10 B5 Na1 125.39(12)
B9 B5 Na1 116.54(12)
C2 B3 C4 122.16(17)
C2 B3 B8 72.4(2)
C4 B3 B8 102.3(2)
C2 B3 Na1 72.96(12)
C4 B3 Na1 69.91(10)
B8 B3 Na1 131.52(15)
C2 B12 B8 70.42(19)
C2 B12 B11 109.98(19)
B8 B12 B11 111.0(3)
C2 B12 B13 113.3(2)
B8 B12 B13 57.81(18)
B11 B12 B13 61.13(16)
C2 B12 B7 54.63(13)
B8 B12 B7 110.8(2)
B11 B12 B7 62.10(15)
B13 B12 B7 107.9(2)
B10 B11 B12 110.23(19)
B10 B11 B6 60.08(12)
B12 B11 B6 109.23(18)
B10 B11 B13 60.07(13)
B12 B11 B13 60.01(16)
B6 B11 B13 106.58(16)
B10 B11 B7 107.49(16)
B12 B11 B7 60.69(14)
B6 B11 B7 59.11(12)
B13 B11 B7 105.96(16)
B11 B10 B6 60.75(12)
B11 B10 B13 61.61(13)
B6 B10 B13 108.28(15)
B11 B10 B5 111.45(15)
B6 B10 B5 58.93(11)
B13 B10 B5 111.99(15)
B11 B10 B9 107.83(16)
B6 B10 B9 106.42(14)
B13 B10 B9 57.93(13)
B5 B10 B9 63.70(11)
C4 B9 B13 127.19(19)
C4 B9 B8 91.27(16)
B13 B9 B8 54.13(15)
C4 B9 B10 103.54(13)
B13 B9 B10 56.95(12)
B8 B9 B10 101.95(18)
C4 B9 B5 50.61(9)
B13 B9 B5 104.44(15)
B8 B9 B5 114.66(17)
B10 B9 B5 55.77(10)
B13 B8 B12 63.05(19)
B13 B8 B3 122.1(2)
B12 B8 B3 101.7(2)
B13 B8 B9 59.26(17)
B12 B8 B9 108.3(2)
B3 B8 B9 77.72(19)
B13 B8 C2 104.79(19)
B12 B8 C2 54.18(17)
B3 B8 C2 49.77(13)
B9 B8 C2 105.75(17)
B8 B13 B10 118.59(19)
B8 B13 B12 59.1(2)
B10 B13 B12 107.81(17)
B8 B13 B9 66.6(2)
B10 B13 B9 65.12(13)
B12 B13 B9 110.90(19)
B8 B13 B11 110.2(2)
B10 B13 B11 58.31(12)
B12 B13 B11 58.86(15)
B9 B13 B11 110.94(16)

loop_
_geom_bond_atom_site_label_1
_geom_bond_atom_site_label_2
_geom_bond_distance
Na1 O1 2.2731(13)
Na1 B7 2.683(2)
Na1 C4 2.7383(18)
Na1 B6 2.792(2)
Na1 B5 2.794(2)
Na1 C2 2.816(2)
Na1 B3 2.851(2)
Na2 O2 2.2780(15)
Na2 O3 2.2994(16)
Na2 O4 2.3250(15)
C2 B3 1.543(3)
C2 C1 1.563(3)
C2 B7 1.588(3)
C2 B12 1.658(4)
C2 B8 1.927(4)
C4 C3 1.535(2)
C4 B3 1.555(3)
C4 B5 1.564(2)
C4 B9 1.676(3)
C1 C11 1.499(4)
C3 C21 1.466(3)
C11 C12 1.350(3)
C11 C16 1.377(4)
C12 C13 1.402(4)
C13 C14 1.346(4)
C14 C15 1.336(3)
C15 C16 1.356(4)
C21 C26 1.370(3)
C21 C22 1.372(3)
C22 C23 1.376(3)
C23 C24 1.388(4)
C24 C25 1.339(4)
C25 C26 1.331(4)
O1 C31 1.408(2)
O1 C34 1.423(2)
C31 C32 1.470(3)
C32 C33 1.421(4)
C33 C34 1.432(4)
O2 C41 1.323(3)
O2 C44 1.371(3)
C41 C42 1.398(4)
C42 C43 1.408(4)
C43 C44 1.363(4)
O3 C51 1.371(3)
O3 C54 1.393(3)
C51 C52 1.440(4)
C52 C53 1.374(3)
C53 C54 1.439(4)
O4 C64 1.342(3)
O4 C61 1.417(3)
C61 C62 1.440(4)
C62 C63 1.350(5)
C62 C63' 1.399(5)
C63 C64 1.449(5)
C63' C64 1.457(5)
B7 B6 1.754(3)
B7 B12 1.792(3)
B7 B11 1.816(3)
B6 B10 1.725(3)
B6 B5 1.730(3)
B6 B11 1.737(3)
B5 B10 1.790(3)
B5 B9 1.940(3)
B3 B8 1.711(4)
B12 B8 1.683(5)
B12 B11 1.727(4)
B12 B13 1.748(4)
B11 B10 1.709(3)
B11 B13 1.767(3)
B10 B13 1.741(3)
B10 B9 1.884(3)
B9 B13 1.760(4)
B9 B8 1.880(5)
B8 B13 1.659(4)
